data_4023233
loop_
_publ_author_name
'Rachel L. Beingessner'
'Bo-Liang Deng'
'Phillip E. Fanwick'
'Hicham Fenniri'

_publ_contact_author_address
;    Department of Chemistry
     Purdue University
     560 Oval Drive 
     West Lafayette, IN 47907-2084
     USA
;
_publ_contact_author_email fanwick@.xray.chem.purdue.edu
_publ_contact_author_fax 1(765)4940239
_publ_contact_author_name 'Phillip E. Fanwick'
_publ_contact_author_phone 1(765)4944572
_publ_section_title
;
 A Regioselective Approach to Trisubstituted
 2 (or 6)-Arylaminopyrimidine-5-carbaldehydes and Their Application in
 the Synthesis of Structurally and Electronically Unique
 G-C Base Precursors
;
_journal_name_full 'Journal of Organic Chemistry'
_journal_page_first 931
_journal_page_last 939
_journal_paper_doi 10.1021/jo7021422
_journal_volume 73
_journal_year 2008
_chemical_formula_sum 'C11 H6 Cl2 I N3 O'
_chemical_formula_weight 394.00
_chemical_name_systematic ' ?'
_space_group_IT_number 14
_symmetry_cell_setting monoclinic
_symmetry_space_group_name_Hall '-P 2yn'
_symmetry_space_group_name_H-M 'P 1 21/n 1'
_atom_type_scat_source 'International Tables for Crystallography (Vol C)'
_audit_creation_date 15-05-01
_audit_creation_method from_MolEN_and_SHELXL
_cell_angle_alpha 90.00
_cell_angle_beta 98.1033(9)
_cell_angle_gamma 90.00
_cell_formula_units_Z 12
_cell_length_a 7.11770(10)
_cell_length_b 24.8135(5)
_cell_length_c 21.9306(5)
_cell_measurement_reflns_used 27051
_cell_measurement_temperature 149
_cell_measurement_theta_max 27
_cell_measurement_theta_min 5
_cell_volume 3834.6(2)
_computing_cell_refinement DENZO/SCALEPACK_(Otwinowski,_1996)"
_computing_data_collection Collect_(Nonius,_1998)"
_computing_data_reduction DENZO/SCALEPACK_(Otwinowski,_1996)"
_computing_molecular_graphics
;
ORTEP (Johnson, 1976)
PLUTON (Spek, 1991)
;
_computing_publication_material CIF_VAX_MolEN_(Fair,_1990)
_computing_structure_refinement SHELX97_(Sheldrick,_1997)"
_computing_structure_solution Direct_methods_(Shelxs97,_Sheldrick,_1997)"
_diffrn_ambient_temperature 149
_diffrn_measured_fraction_theta_max 0.9620
_diffrn_measurement_device_type Nonius_KappaCCD
_diffrn_radiation_type MO-K\a
_diffrn_radiation_wavelength 0.71073
_diffrn_reflns_av_R_equivalents 0.044
_diffrn_reflns_limit_h_max 9
_diffrn_reflns_limit_h_min -9
_diffrn_reflns_limit_k_max 30
_diffrn_reflns_limit_k_min -32
_diffrn_reflns_limit_l_max 28
_diffrn_reflns_limit_l_min -28
_diffrn_reflns_number 27051
_diffrn_reflns_theta_full 23.0
_diffrn_reflns_theta_max 27.53
_diffrn_reflns_theta_min 5.00
_exptl_absorpt_coefficient_mu 2.889
_exptl_absorpt_correction_T_max 0.6969
_exptl_absorpt_correction_T_min 0.4510
_exptl_absorpt_correction_type refined_empirical_(Otwinowski_&_Minor,_1996)
_exptl_crystal_colour yellow
_exptl_crystal_density_diffrn 2.05
_exptl_crystal_description needle
_exptl_crystal_F_000 2256
_exptl_crystal_size_max 0.47
_exptl_crystal_size_mid 0.17
_exptl_crystal_size_min 0.13
_refine_diff_density_max 0.70
_refine_diff_density_min -0.96
_refine_ls_d_res_high 0.81
_refine_ls_extinction_method none
_refine_ls_goodness_of_fit_ref 1.003
_refine_ls_hydrogen_treatment
;
Chemically significant hydrogens refined isotropically
Others riding
;
_refine_ls_matrix_type full
_refine_ls_number_parameters 499
_refine_ls_number_reflns 7330
_refine_ls_number_restraints 0
_refine_ls_R_factor_gt 0.035
_refine_ls_shift/su_max 0.008
_refine_ls_structure_factor_coef Fsqd
_refine_ls_weighting_details '1/[\s^2^(Fo^2^)+(0.0279P)^2^+0.0000P] where P=(Fo^2^+2Fc^2^)/3  '
_refine_ls_weighting_scheme calc
_refine_ls_wR_factor_ref 0.069
_reflns_number_gt 6430
_reflns_number_total 8438
_reflns_threshold_expression >2.0\s(I)
_cod_data_source_file jo7021422-File003.cif
_cod_data_source_block D58-1
_cod_depositor_comments
;
The following automatic conversions were performed:
'_refine_ls_weighting_scheme' value 'calc ' changed to 'calc' according to
'/home/saulius/struct/CIF-dictionaries/cif_core.dic' dictionary named
'cif_core.dic' version 2.4.1 from 2010-06-29.

'_geom_bond_publ_flag'
value 'YES' changed to 'yes' according to
'/home/saulius/struct/CIF-dictionaries/cif_core.dic' dictionary named
'cif_core.dic' version 2.4.1 from 2010-06-29 (60
times).

'_geom_bond_publ_flag' value 'NO' changed to 'no' according to
'/home/saulius/struct/CIF-dictionaries/cif_core.dic' dictionary named
'cif_core.dic' version 2.4.1 from 2010-06-29 (6
times).

'_geom_angle_publ_flag' value 'YES' changed to 'yes' according to
'/home/saulius/struct/CIF-dictionaries/cif_core.dic' dictionary named
'cif_core.dic' version 2.4.1 from 2010-06-29 (84
times).

'_geom_angle_publ_flag' value 'NO' changed to 'no' according to
'/home/saulius/struct/CIF-dictionaries/cif_core.dic' dictionary named
'cif_core.dic' version 2.4.1 from 2010-06-29 (3 times).

Automatic conversion script
Id: cif_fix_enum 1527 2010-12-29 10:47:43Z saulius 
;
_cod_original_sg_symbol_H-M 'P 21/n'
_cod_original_formula_sum 'C11 H6 Cl2 I1 N3 O1'
_cod_database_code 4023233

loop_
_symmetry_equiv_pos_as_xyz
'x, y, z'
'-x+1/2, y+1/2, -z+1/2'
'-x, -y, -z'
'x+1/2, -y+1/2, z+1/2'

loop_
_atom_site_aniso_label
_atom_site_aniso_U_11
_atom_site_aniso_U_22
_atom_site_aniso_U_33
_atom_site_aniso_U_12
_atom_site_aniso_U_13
_atom_site_aniso_U_23
I(111) 0.03772(18) 0.02847(19) 0.02489(16) -0.00126(13) -0.00166(13) 0.00520(13)
I(211) 0.03402(18) 0.02771(19) 0.03179(17) -0.00001(13) -0.00116(13) 0.00930(13)
I(311) 0.03361(18) 0.0407(2) 0.0434(2) 0.00734(14) 0.00709(14) 0.01864(16)
Cl(12) 0.0652(8) 0.0293(7) 0.0224(6) 0.0033(6) -0.0024(5) -0.0005(5)
Cl(14) 0.0612(8) 0.0304(7) 0.0296(6) -0.0186(6) 0.0119(6) -0.0009(5)
Cl(22) 0.0428(7) 0.0403(8) 0.0239(6) -0.0092(5) -0.0032(5) 0.0063(5)
Cl(24) 0.0483(7) 0.0219(6) 0.0325(6) 0.0093(5) 0.0028(5) -0.0021(5)
Cl(32) 0.0493(7) 0.0240(7) 0.0247(6) -0.0044(5) -0.0002(5) 0.0021(5)
Cl(34) 0.0529(7) 0.0207(6) 0.0274(6) -0.0009(5) 0.0031(5) -0.0043(5)
O(114) 0.0384(18) 0.0241(19) 0.0295(17) -0.0027(14) 0.0020(14) 0.0022(15)
O(214) 0.0336(18) 0.032(2) 0.0321(17) 0.0009(15) 0.0031(14) -0.0092(15)
O(314) 0.059(2) 0.018(2) 0.0358(18) -0.0053(15) 0.0072(16) -0.0046(15)
N(13) 0.036(2) 0.025(2) 0.024(2) 0.0014(17) 0.0056(16) -0.0010(17)
N(15) 0.0257(19) 0.023(2) 0.0224(18) -0.0030(16) 0.0088(15) 0.0000(16)
N(17) 0.025(2) 0.020(2) 0.024(2) -0.0021(17) 0.0034(16) -0.0017(18)
N(23) 0.029(2) 0.023(2) 0.0245(19) -0.0019(16) 0.0000(16) 0.0060(17)
N(25) 0.0229(18) 0.020(2) 0.0212(18) 0.0000(15) 0.0044(15) 0.0011(16)
N(27) 0.028(2) 0.017(2) 0.024(2) 0.0028(16) 0.0057(16) -0.0075(18)
N(33) 0.0266(19) 0.018(2) 0.0226(18) -0.0041(15) 0.0044(15) 0.0005(16)
N(35) 0.0286(19) 0.017(2) 0.0272(19) 0.0007(15) 0.0070(15) 0.0011(16)
N(37) 0.038(2) 0.017(2) 0.026(2) 0.0028(16) 0.0042(17) -0.0009(18)
C(11) 0.023(2) 0.024(3) 0.027(2) 0.0060(18) 0.0078(18) -0.001(2)
C(12) 0.032(2) 0.030(3) 0.020(2) 0.001(2) 0.0030(19) -0.002(2)
C(14) 0.030(2) 0.027(3) 0.025(2) -0.0050(19) 0.0075(19) -0.001(2)
C(16) 0.021(2) 0.020(3) 0.024(2) 0.0039(18) 0.0063(18) -0.0008(19)
C(18) 0.019(2) 0.019(3) 0.024(2) 0.0027(17) 0.0082(18) 0.0012(19)
C(19) 0.023(2) 0.021(3) 0.028(2) 0.0007(18) 0.0059(19) 0.001(2)
C(21) 0.017(2) 0.025(3) 0.023(2) -0.0034(18) 0.0017(17) -0.0014(19)
C(22) 0.022(2) 0.033(3) 0.021(2) -0.0093(19) 0.0021(18) 0.002(2)
C(24) 0.023(2) 0.020(3) 0.030(2) -0.0055(18) 0.0043(19) 0.001(2)
C(26) 0.014(2) 0.025(3) 0.025(2) -0.0025(17) 0.0055(17) -0.001(2)
C(28) 0.016(2) 0.015(2) 0.028(2) 0.0011(16) 0.0011(17) 0.0013(19)
C(29) 0.023(2) 0.016(2) 0.028(2) 0.0001(17) 0.0040(18) -0.0045(19)
C(31) 0.025(2) 0.009(2) 0.026(2) 0.0014(17) 0.0072(18) -0.0012(18)
C(32) 0.024(2) 0.026(3) 0.020(2) 0.0036(19) 0.0039(18) -0.001(2)
C(34) 0.021(2) 0.021(3) 0.029(2) 0.0007(18) 0.0071(19) -0.002(2)
C(36) 0.022(2) 0.019(3) 0.029(2) 0.0007(18) 0.0082(18) 0.001(2)
C(38) 0.030(2) 0.021(3) 0.027(2) 0.0025(19) 0.0074(19) 0.007(2)
C(39) 0.036(3) 0.019(3) 0.032(3) 0.0020(19) 0.012(2) -0.002(2)
C(110) 0.022(2) 0.022(3) 0.030(2) 0.0019(18) 0.0042(19) 0.000(2)
C(111) 0.020(2) 0.025(3) 0.024(2) 0.0046(18) -0.0003(18) 0.003(2)
C(112) 0.036(3) 0.023(3) 0.028(2) 0.000(2) 0.009(2) 0.005(2)
C(113) 0.034(3) 0.022(3) 0.027(2) -0.0009(19) 0.006(2) -0.003(2)
C(114) 0.027(2) 0.033(3) 0.028(2) 0.003(2) 0.004(2) -0.009(2)
C(210) 0.023(2) 0.022(3) 0.028(2) 0.0019(18) 0.0012(19) -0.0028(19)
C(211) 0.023(2) 0.021(3) 0.025(2) -0.0021(18) 0.0033(18) 0.004(2)
C(212) 0.028(2) 0.020(3) 0.041(3) 0.0018(19) 0.005(2) 0.001(2)
C(213) 0.033(2) 0.021(3) 0.026(2) -0.0036(19) 0.0060(19) -0.005(2)
C(214) 0.023(2) 0.040(3) 0.026(2) -0.005(2) 0.0056(19) -0.009(2)
C(310) 0.028(2) 0.037(3) 0.024(2) 0.006(2) 0.0043(19) -0.001(2)
C(311) 0.023(2) 0.025(3) 0.035(3) 0.0056(19) 0.0102(19) 0.009(2)
C(312) 0.035(3) 0.018(3) 0.048(3) 0.000(2) -0.002(2) 0.004(2)
C(313) 0.040(3) 0.025(3) 0.034(3) 0.000(2) 0.000(2) 0.000(2)
C(314) 0.038(3) 0.024(3) 0.031(3) -0.003(2) 0.006(2) -0.005(2)

loop_
_atom_site_label
_atom_site_fract_x
_atom_site_fract_y
_atom_site_fract_z
_atom_site_U_iso_or_equiv
_atom_site_thermal_displace_type
_atom_site_calc_flag
I(111) 0.86532(4) 0.166477(12) 0.868958(12) 0.03094(9) Uani ?
I(211) 1.36423(4) 0.264670(12) 0.869089(13) 0.03173(9) Uani ?
I(311) 1.35323(4) 0.351623(14) 1.170547(14) 0.03908(10) Uani ?
Cl(12) 1.26119(18) 0.12029(5) 1.38489(5) 0.0398(4) Uani ?
Cl(14) 0.93132(18) -0.01360(5) 1.22651(5) 0.0399(4) Uani ?
Cl(22) 0.74756(16) 0.45299(5) 0.41552(5) 0.0364(4) Uani ?
Cl(24) 0.80349(16) 0.52401(5) 0.63642(5) 0.0345(3) Uani ?
Cl(32) 1.08228(16) 0.61863(5) 0.74896(5) 0.0332(3) Uani ?
Cl(34) 1.26812(17) 0.67626(5) 0.97500(5) 0.0339(3) Uani ?
O(114) 1.2621(4) 0.23695(12) 1.24071(13) 0.0309(9) Uani ?
O(214) 1.0005(4) 0.30404(13) 0.48680(13) 0.0327(9) Uani ?
O(314) 1.0471(5) 0.45640(13) 0.80889(13) 0.0376(10) Uani ?
N(13) 1.0947(5) 0.05937(15) 1.29878(15) 0.0282(10) Uani ?
N(15) 1.0288(4) 0.08095(14) 1.19156(14) 0.0232(10) Uani ?
N(17) 1.1040(5) 0.16553(17) 1.15657(16) 0.0230(10) Uani ?
N(23) 0.7942(5) 0.48201(14) 0.52869(15) 0.0259(10) Uani ?
N(25) 0.9307(4) 0.42921(14) 0.61541(14) 0.0212(10) Uani ?
N(27) 1.0449(5) 0.34335(16) 0.60228(17) 0.0228(10) Uani ?
N(33) 1.1749(5) 0.64045(14) 0.86514(15) 0.0223(10) Uani ?
N(35) 1.2221(5) 0.57536(14) 0.94730(15) 0.0240(10) Uani ?
N(37) 1.1843(5) 0.48345(15) 0.92471(17) 0.0270(10) Uani ?
C(11) 1.1800(6) 0.14680(18) 1.26452(19) 0.0243(12) Uani ?
C(12) 1.1716(6) 0.10780(19) 1.30881(18) 0.0274(12) Uani ?
C(14) 1.0295(6) 0.05001(18) 1.24007(19) 0.0270(12) Uani ?
C(16) 1.1032(5) 0.13027(17) 1.20297(18) 0.0214(12) Uani ?
C(18) 1.0420(5) 0.16174(16) 1.09218(18) 0.0202(12) Uani ?
C(19) 0.9634(5) 0.11603(17) 1.06225(18) 0.0238(12) Uani ?
C(21) 0.9104(5) 0.39260(17) 0.51244(18) 0.0218(12) Uani ?
C(22) 0.8272(6) 0.44117(19) 0.49322(18) 0.0254(12) Uani ?
C(24) 0.8493(6) 0.47187(18) 0.58815(19) 0.0243(12) Uani ?
C(26) 0.9623(5) 0.38853(17) 0.57785(18) 0.0211(12) Uani ?
C(28) 1.1119(5) 0.32877(16) 0.66368(18) 0.0199(10) Uani ?
C(29) 1.1155(5) 0.36264(17) 0.71448(18) 0.0223(10) Uani ?
C(31) 1.1216(5) 0.54635(16) 0.84134(18) 0.0197(10) Uani ?
C(32) 1.1293(5) 0.59954(17) 0.82588(18) 0.0233(12) Uani ?
C(34) 1.2157(5) 0.62414(17) 0.92288(19) 0.0233(12) Uani ?
C(36) 1.1778(5) 0.53504(17) 0.90644(19) 0.0229(12) Uani ?
C(38) 1.2296(6) 0.45838(18) 0.98276(19) 0.0257(12) Uani ?
C(39) 1.2764(6) 0.48477(18) 1.03863(19) 0.0283(15) Uani ?
C(110) 0.9125(5) 0.11716(18) 0.99829(19) 0.0246(12) Uani ?
C(111) 0.9391(5) 0.16336(17) 0.96516(18) 0.0233(12) Uani ?
C(112) 1.0153(6) 0.20924(18) 0.99576(19) 0.0286(14) Uani ?
C(113) 1.0652(6) 0.20810(18) 1.05879(18) 0.0275(14) Uani ?
C(114) 1.2604(6) 0.20079(19) 1.2781(2) 0.0293(12) Uani ?
C(210) 1.1858(6) 0.34410(17) 0.77223(19) 0.0246(12) Uani ?
C(211) 1.2554(5) 0.29188(17) 0.78076(18) 0.0230(12) Uani ?
C(212) 1.2530(6) 0.25814(18) 0.7303(2) 0.0297(14) Uani ?
C(213) 1.1817(6) 0.27694(18) 0.67262(19) 0.0265(12) Uani ?
C(214) 0.9341(6) 0.3480(2) 0.4708(2) 0.0295(12) Uani ?
C(310) 1.3142(6) 0.45451(19) 1.09216(19) 0.0296(12) Uani ?
C(311) 1.3057(6) 0.39877(18) 1.0903(2) 0.0271(14) Uani ?
C(312) 1.2624(6) 0.37259(19) 1.0344(2) 0.0344(15) Uani ?
C(313) 1.2248(6) 0.40200(19) 0.9814(2) 0.0335(15) Uani ?
C(314) 1.0537(6) 0.50452(19) 0.7974(2) 0.0309(15) Uani ?
H(17) 1.152(5) 0.1917(16) 1.1675(16) 0.000(10) Uiso ?
H(19) 0.9447 0.0850 1.0845 0.0280 Uiso calc
H(27) 1.058(5) 0.3219(15) 0.5793(16) 0.001(11) Uiso ?
H(29) 1.0704 0.3978 0.7093 0.0270 Uiso calc
H(37) 1.153(7) 0.463(2) 0.893(2) 0.066(19) Uiso ?
H(39) 1.2824 0.5222 1.0402 0.0340 Uiso calc
H(110) 0.8604 0.0866 0.9779 0.0290 Uiso calc
H(112) 1.0326 0.2405 0.9738 0.0350 Uiso calc
H(113) 1.1152 0.2389 1.0792 0.0330 Uiso calc
H(114) 1.3143 0.2078 1.3184 0.0350 Uiso calc
H(210) 1.1868 0.3668 0.8061 0.0290 Uiso calc
H(212) 1.2990 0.2231 0.7354 0.0360 Uiso calc
H(213) 1.1805 0.2542 0.6388 0.0320 Uiso calc
H(214) 0.8955 0.3535 0.4290 0.0350 Uiso calc
H(310) 1.3457 0.4719 1.1298 0.0360 Uiso calc
H(312) 1.2588 0.3351 1.0329 0.0410 Uiso calc
H(313) 1.1955 0.3843 0.9439 0.0400 Uiso calc
H(314) 1.0117 0.5152 0.7571 0.0370 Uiso calc

loop_
_geom_angle_atom_site_label_1
_geom_angle_atom_site_label_2
_geom_angle_atom_site_label_3
_geom_angle
_geom_angle_publ_flag
C(14) N(13) C(12) 113.6(4) yes
C(14) N(15) C(16) 115.2(3) yes
H(17) N(17) C(16) 112(3) yes
H(17) N(17) C(18) 116(3) yes
C(16) N(17) C(18) 132.5(4) yes
C(22) N(23) C(24) 112.4(4) yes
C(24) N(25) C(26) 115.4(3) yes
H(27) N(27) C(26) 115(3) yes
H(27) N(27) C(28) 114(3) yes
C(26) N(27) C(28) 131.7(4) yes
C(34) N(33) C(32) 112.6(4) yes
C(34) N(35) C(36) 114.7(3) yes
H(37) N(37) C(36) 109(4) yes
H(37) N(37) C(38) 118(4) yes
C(36) N(37) C(38) 133.1(4) yes
C(12) C(11) C(16) 114.3(4) yes
C(12) C(11) C(114) 123.5(4) yes
C(16) C(11) C(114) 122.2(4) yes
N(13) C(12) C(11) 125.3(4) yes
N(13) C(12) Cl(12) 114.2(3) yes
C(11) C(12) Cl(12) 120.5(3) yes
N(15) C(14) N(13) 130.2(4) yes
N(15) C(14) Cl(14) 116.0(3) yes
N(13) C(14) Cl(14) 113.8(3) yes
N(17) C(16) N(15) 119.8(4) yes
N(17) C(16) C(11) 118.8(4) yes
N(15) C(16) C(11) 121.4(4) yes
C(113) C(18) C(19) 119.9(4) yes
C(113) C(18) N(17) 115.2(4) yes
C(19) C(18) N(17) 124.9(4) yes
C(18) C(19) C(110) 119.2(4) yes
C(22) C(21) C(26) 113.9(4) yes
C(22) C(21) C(214) 123.6(4) yes
C(26) C(21) C(214) 122.4(4) yes
N(23) C(22) C(21) 126.5(4) yes
N(23) C(22) Cl(22) 112.8(3) yes
C(21) C(22) Cl(22) 120.7(3) yes
N(25) C(24) N(23) 130.5(4) yes
N(25) C(24) Cl(24) 115.7(3) yes
N(23) C(24) Cl(24) 113.7(3) yes
N(27) C(26) N(25) 119.0(4) yes
N(27) C(26) C(21) 119.7(4) yes
N(25) C(26) C(21) 121.3(4) yes
C(213) C(28) C(29) 118.8(4) yes
C(213) C(28) N(27) 116.1(4) yes
C(29) C(28) N(27) 125.1(4) yes
C(210) C(29) C(28) 119.9(4) yes
C(32) C(31) C(314) 123.2(4) yes
C(32) C(31) C(36) 114.5(4) yes
C(314) C(31) C(36) 122.2(4) yes
N(33) C(32) C(31) 125.9(4) yes
N(33) C(32) Cl(32) 114.4(3) yes
C(31) C(32) Cl(32) 119.7(3) yes
N(33) C(34) N(35) 131.2(4) yes
N(33) C(34) Cl(34) 113.7(3) yes
N(35) C(34) Cl(34) 115.1(3) yes
N(37) C(36) N(35) 121.0(4) yes
N(37) C(36) C(31) 118.1(4) yes
N(35) C(36) C(31) 121.0(4) yes
C(39) C(38) C(313) 119.5(4) yes
C(39) C(38) N(37) 125.7(4) yes
C(313) C(38) N(37) 114.8(4) yes
C(38) C(39) C(310) 119.0(4) yes
C(111) C(110) C(19) 120.5(4) yes
C(110) C(111) C(112) 119.8(4) yes
C(110) C(111) I(111) 121.6(3) yes
C(112) C(111) I(111) 118.6(3) yes
C(113) C(112) C(111) 119.6(4) yes
C(112) C(113) C(18) 120.9(4) yes
O(114) C(114) C(11) 125.2(4) yes
C(29) C(210) C(211) 120.8(4) yes
C(212) C(211) C(210) 119.4(4) yes
C(212) C(211) I(211) 120.4(3) yes
C(210) C(211) I(211) 120.2(3) yes
C(213) C(212) C(211) 119.4(4) yes
C(212) C(213) C(28) 121.6(4) yes
O(214) C(214) C(21) 124.9(4) yes
C(311) C(310) C(39) 120.9(4) yes
C(312) C(311) C(310) 119.9(4) yes
C(312) C(311) I(311) 118.1(3) yes
C(310) C(311) I(311) 122.0(3) yes
C(313) C(312) C(311) 119.7(4) yes
C(312) C(313) C(38) 120.9(4) yes
O(314) C(314) C(31) 125.5(4) yes
O(114) H(17) N(17) 147(4) no
O(214) H(27) N(27) 142(4) no
O(314) H(37) N(37) 149(5) no

loop_
_geom_bond_atom_site_label_1
_geom_bond_atom_site_label_2
_geom_bond_distance
_geom_bond_publ_flag
I(111) C(111) 2.102(4) yes
I(211) C(211) 2.094(4) yes
I(311) C(311) 2.101(4) yes
Cl(12) C(12) 1.728(4) yes
Cl(14) C(14) 1.735(5) yes
Cl(22) C(22) 1.743(4) yes
Cl(24) C(24) 1.732(4) yes
Cl(32) C(32) 1.739(4) yes
Cl(34) C(34) 1.731(4) yes
O(114) C(114) 1.216(5) yes
O(214) C(214) 1.220(5) yes
O(314) C(314) 1.223(5) yes
N(13) C(14) 1.326(5) yes
N(13) C(12) 1.326(5) yes
N(15) C(14) 1.311(5) yes
N(15) C(16) 1.343(5) yes
N(17) H(17) 0.76(4) yes
N(17) C(16) 1.343(5) yes
N(17) C(18) 1.422(5) yes
N(23) C(22) 1.319(5) yes
N(23) C(24) 1.332(5) yes
N(25) C(24) 1.310(5) yes
N(25) C(26) 1.342(5) yes
N(27) H(27) 0.75(4) yes
N(27) C(26) 1.342(5) yes
N(27) C(28) 1.411(5) yes
N(33) C(34) 1.322(5) yes
N(33) C(32) 1.341(5) yes
N(35) C(34) 1.322(5) yes
N(35) C(36) 1.350(5) yes
N(37) H(37) 0.87(5) yes
N(37) C(36) 1.340(5) yes
N(37) C(38) 1.413(5) yes
C(11) C(12) 1.378(6) yes
C(11) C(16) 1.443(5) yes
C(11) C(114) 1.471(6) yes
C(18) C(113) 1.386(6) yes
C(18) C(19) 1.388(6) yes
C(19) C(110) 1.399(5) yes
C(21) C(22) 1.382(6) yes
C(21) C(26) 1.433(5) yes
C(21) C(214) 1.459(6) yes
C(28) C(213) 1.383(6) yes
C(28) C(29) 1.393(5) yes
C(29) C(210) 1.374(6) yes
C(31) C(32) 1.366(6) yes
C(31) C(314) 1.452(6) yes
C(31) C(36) 1.455(5) yes
C(38) C(39) 1.388(6) yes
C(38) C(313) 1.400(6) yes
C(39) C(310) 1.387(6) yes
C(110) C(111) 1.384(6) yes
C(111) C(112) 1.392(6) yes
C(112) C(113) 1.378(5) yes
C(210) C(211) 1.391(6) yes
C(211) C(212) 1.386(6) yes
C(212) C(213) 1.376(6) yes
C(310) C(311) 1.385(6) yes
C(311) C(312) 1.383(6) yes
C(312) C(313) 1.367(6) yes
H(17) O(114) 2.02(4) no
H(17) N(17) 0.76(4) no
H(27) O(214) 2.06(3) no
H(27) N(27) 0.75(4) no
H(37) O(314) 1.90(4) no
H(37) N(37) 0.86(4) no
